data_4073621
loop_
_publ_author_name
'Benhamou, Laure'
'C\'esar, Vincent'
'Lugan, No\"el'
'Lavigne, Guy'

_publ_section_title
;
 Snapshot of a Chelation-Assisted C&#x2212;H/Alkyne Coupling:&#x00A0; A
 Ruthenium Complex Caught in the Act of C&#x2212;C Bond Formation
;
_journal_issue 18
_journal_name_full Organometallics
_journal_page_first 4673
_journal_paper_doi 10.1021/om7005003
_journal_volume 26
_journal_year 2007
_chemical_compound_source 'synthesis as described'
_chemical_formula_moiety 'C52 H40 O2 P2 Ru, 0.5(C6 H6)'
_chemical_formula_sum 'C55 H43 O2 P2 Ru'
_chemical_formula_weight 898.9
_chemical_name_systematic
;
 ?
;
_space_group_IT_number 15
_symmetry_cell_setting monoclinic
_symmetry_Int_Tables_number 15
_symmetry_space_group_name_Hall '-C 2yc'
_symmetry_space_group_name_H-M 'C 1 2/c 1'
_atom_sites_solution_hydrogens geom
_atom_sites_solution_primary direct
_atom_sites_solution_secondary difmap
_audit_creation_date 2006-09-15T10:31:41-00:00
_audit_creation_method 'WinGX routine CIF_UPDATE'
_cell_angle_alpha 90.0
_cell_angle_beta 90.588(4)
_cell_angle_gamma 90.0
_cell_formula_units_Z 8
_cell_length_a 33.6265(15)
_cell_length_b 12.5816(7)
_cell_length_c 20.6793(10)
_cell_measurement_reflns_used 9999
_cell_measurement_temperature 180(2)
_cell_measurement_theta_max 31.96
_cell_measurement_theta_min 2.83
_cell_measurement_wavelength 0.71073
_cell_volume 8748.4(8)
_computing_molecular_graphics 'Ortep-3 for Windows (Farrugia, 1997)'
_computing_publication_material 'WinGX publication routines (Farrugia, 1999)'
_computing_structure_refinement 'SHELXL-97 (Sheldrick, 1997)'
_computing_structure_solution 'SHELXS-86 (Sheldrick, 1986)'
_diffrn_ambient_temperature 180(2)
_diffrn_measured_fraction_theta_full 0.933
_diffrn_measured_fraction_theta_max 0.933
_diffrn_measurement_device_type 'Xcalibur Oxford Diffraction'
_diffrn_measurement_method \w
_diffrn_radiation_monochromator graphite
_diffrn_radiation_probe x-ray
_diffrn_radiation_type MoK\a
_diffrn_radiation_wavelength 0.71073
_diffrn_reflns_av_R_equivalents 0.0647
_diffrn_reflns_av_unetI/netI 0.1137
_diffrn_reflns_limit_h_max 49
_diffrn_reflns_limit_h_min -49
_diffrn_reflns_limit_k_max 18
_diffrn_reflns_limit_k_min -12
_diffrn_reflns_limit_l_max 30
_diffrn_reflns_limit_l_min -30
_diffrn_reflns_number 46051
_diffrn_reflns_theta_full 32.14
_diffrn_reflns_theta_max 32.14
_diffrn_reflns_theta_min 3.14
_diffrn_standards_decay_% 0
_diffrn_standards_interval_count 0
_diffrn_standards_number 0
_exptl_absorpt_coefficient_mu 0.474
_exptl_absorpt_correction_T_max 0.9330
_exptl_absorpt_correction_T_min 0.7597
_exptl_absorpt_correction_type multi-scan
_exptl_absorpt_process_details
;
        [c.f. R.H. Blessing, Acta Cryst. (1995), A51, 33-38]
;
_exptl_crystal_colour yellow
_exptl_crystal_density_diffrn 1.365
_exptl_crystal_density_method 'not measured'
_exptl_crystal_description needle
_exptl_crystal_F_000 3704
_exptl_crystal_size_max 0.40
_exptl_crystal_size_mid 0.20
_exptl_crystal_size_min 0.15
_refine_diff_density_max 1.333
_refine_diff_density_min -0.979
_refine_diff_density_rms 0.083
_refine_ls_extinction_method none
_refine_ls_goodness_of_fit_ref 0.919
_refine_ls_hydrogen_treatment constr
_refine_ls_matrix_type full
_refine_ls_number_parameters 542
_refine_ls_number_reflns 14337
_refine_ls_number_restraints 0
_refine_ls_restrained_S_all 0.919
_refine_ls_R_factor_all 0.1182
_refine_ls_R_factor_gt 0.0525
_refine_ls_shift/su_max 0.001
_refine_ls_shift/su_mean 0.000
_refine_ls_structure_factor_coef Fsqd
_refine_ls_weighting_details 'calc w=1/[\s^2^(Fo^2^)+(0.0434P)^2^+0.0000P] where P=(Fo^2^+2Fc^2^)/3'
_refine_ls_weighting_scheme calc
_refine_ls_wR_factor_gt 0.0980
_refine_ls_wR_factor_ref 0.1137
_reflns_number_gt 7668
_reflns_number_total 14337
_reflns_threshold_expression >2sigma(I)
_cod_data_source_file om7005003-file002.cif
_cod_data_source_block lb310506
_cod_original_sg_symbol_H-M 'C 2/c'
_cod_database_code 4073621

loop_
_symmetry_equiv_pos_as_xyz
'x, y, z'
'-x, y, -z+1/2'
'x+1/2, y+1/2, z'
'-x+1/2, y+1/2, -z+1/2'
'-x, -y, -z'
'x, -y, z-1/2'
'-x+1/2, -y+1/2, -z'
'x+1/2, -y+1/2, z-1/2'

loop_
_atom_site_label
_atom_site_type_symbol
_atom_site_fract_x
_atom_site_fract_y
_atom_site_fract_z
_atom_site_U_iso_or_equiv
_atom_site_adp_type
_atom_site_occupancy
_atom_site_symmetry_multiplicity
_atom_site_calc_flag
_atom_site_refinement_flags
_atom_site_disorder_assembly
_atom_site_disorder_group
C100 C 0.0000 0.0507(4) 0.2500 0.093(3) Uani 1 2 d S . 1
H100 H 0.0000 -0.0233 0.2500 0.111 Uiso 1 2 d S A 1
C200 C 0.02363(13) 0.1108(5) 0.2074(2) 0.0895(16) Uani 1 1 d . B 1
H200 H 0.0396 0.0767 0.1774 0.107 Uiso 1 1 calc R B 1
C300 C 0.02289(13) 0.2167(4) 0.2102(2) 0.0763(14) Uani 1 1 d . B 1
H300 H 0.0391 0.2561 0.1831 0.092 Uiso 1 1 calc R B 1
C400 C 0.0000 0.2648(5) 0.2500 0.079(2) Uani 1 2 d S . 1
H400 H 0.0000 0.3389 0.2500 0.094 Uiso 1 2 d S C 1
C1 C 0.68176(9) 0.3047(2) 0.15242(14) 0.0324(7) Uani 1 1 d . D 1
C3 C 0.58500(8) 0.3953(2) 0.11251(14) 0.0261(6) Uani 1 1 d . D 1
C4 C 0.61273(8) 0.4706(2) 0.13777(14) 0.0264(6) Uani 1 1 d . D 1
C5 C 0.61697(8) 0.4657(2) 0.20767(14) 0.0276(6) Uani 1 1 d . D 1
C11 C 0.58890(8) 0.2763(2) 0.01901(14) 0.0281(6) Uani 1 1 d . D 1
C12 C 0.57667(8) 0.3738(2) 0.04229(14) 0.0262(6) Uani 1 1 d . D 1
C13 C 0.55525(8) 0.4419(2) 0.00300(15) 0.0330(7) Uani 1 1 d . D 1
H13 H 0.5469 0.5074 0.0187 0.040 Uiso 1 1 calc R D 1
C14 C 0.54618(9) 0.4123(2) -0.06007(15) 0.0380(7) Uani 1 1 d . D 1
H14 H 0.5320 0.4583 -0.0868 0.046 Uiso 1 1 calc R D 1
C15 C 0.55806(10) 0.3156(2) -0.08304(15) 0.0434(8) Uani 1 1 d . D 1
H15 H 0.5520 0.2962 -0.1254 0.052 Uiso 1 1 calc R D 1
C16 C 0.57892(10) 0.2469(2) -0.04365(15) 0.0397(8) Uani 1 1 d . D 1
H16 H 0.5864 0.1805 -0.0591 0.048 Uiso 1 1 calc R D 1
C21 C 0.58252(9) 0.0787(2) 0.08127(15) 0.0347(7) Uani 1 1 d . D 1
C22 C 0.55401(10) 0.0775(3) 0.12821(19) 0.0541(10) Uani 1 1 d . D 1
H22 H 0.5548 0.1290 0.1604 0.065 Uiso 1 1 calc R D 1
C23 C 0.52433(13) 0.0024(3) 0.1290(2) 0.0750(13) Uani 1 1 d . D 1
H23 H 0.5054 0.0036 0.1615 0.090 Uiso 1 1 calc R D 1
C24 C 0.52276(14) -0.0732(3) 0.0825(3) 0.0819(15) Uani 1 1 d . D 1
H24 H 0.5025 -0.1235 0.0827 0.098 Uiso 1 1 calc R D 1
C25 C 0.55065(17) -0.0762(3) 0.0354(3) 0.0855(15) Uani 1 1 d . D 1
H25 H 0.5495 -0.1287 0.0038 0.103 Uiso 1 1 calc R D 1
C26 C 0.58087(13) -0.0006(3) 0.03442(19) 0.0623(11) Uani 1 1 d . D 1
H26 H 0.6000 -0.0031 0.0023 0.075 Uiso 1 1 calc R D 1
C31 C 0.65935(9) 0.1415(2) 0.03391(15) 0.0324(7) Uani 1 1 d . D 1
C32 C 0.67857(12) 0.0520(3) 0.05598(18) 0.0647(12) Uani 1 1 d . D 1
H32 H 0.6676 0.0120 0.0892 0.078 Uiso 1 1 calc R D 1
C33 C 0.71427(13) 0.0212(3) 0.0288(2) 0.0723(13) Uani 1 1 d . D 1
H33 H 0.7270 -0.0397 0.0439 0.087 Uiso 1 1 calc R D 1
C34 C 0.73068(12) 0.0776(3) -0.0187(2) 0.0709(13) Uani 1 1 d . D 1
H34 H 0.7548 0.0565 -0.0363 0.085 Uiso 1 1 calc R D 1
C35 C 0.71249(16) 0.1631(4) -0.0403(3) 0.130(3) Uani 1 1 d . D 1
H35 H 0.7238 0.2025 -0.0735 0.156 Uiso 1 1 calc R D 1
C36 C 0.67629(14) 0.1956(3) -0.0140(3) 0.098(2) Uani 1 1 d . D 1
H36 H 0.6638 0.2561 -0.0302 0.117 Uiso 1 1 calc R D 1
C41 C 0.59652(8) 0.2496(2) 0.31895(14) 0.0274(6) Uani 1 1 d . D 1
C42 C 0.55728(9) 0.2594(3) 0.29891(15) 0.0402(8) Uani 1 1 d . D 1
H42 H 0.5505 0.2469 0.2558 0.048 Uiso 1 1 calc R D 1
C43 C 0.52790(9) 0.2876(3) 0.34226(17) 0.0446(9) Uani 1 1 d . D 1
H43 H 0.5016 0.2927 0.3282 0.054 Uiso 1 1 calc R D 1
C44 C 0.53716(10) 0.3076(3) 0.40469(16) 0.0427(8) Uani 1 1 d . D 1
H44 H 0.5173 0.3247 0.4339 0.051 Uiso 1 1 calc R D 1
C45 C 0.57580(10) 0.3025(3) 0.42462(17) 0.0541(10) Uani 1 1 d . D 1
H45 H 0.5824 0.3186 0.4673 0.065 Uiso 1 1 calc R D 1
C46 C 0.60550(9) 0.2734(3) 0.38184(15) 0.0413(8) Uani 1 1 d . D 1
H46 H 0.6318 0.2701 0.3962 0.050 Uiso 1 1 calc R D 1
C51 C 0.68053(8) 0.2232(2) 0.30589(14) 0.0283(6) Uani 1 1 d . D 1
C52 C 0.70103(9) 0.3183(3) 0.30207(16) 0.0400(8) Uani 1 1 d . D 1
H52 H 0.6913 0.3719 0.2753 0.048 Uiso 1 1 calc R D 1
C53 C 0.73555(10) 0.3355(3) 0.33696(17) 0.0501(9) Uani 1 1 d . D 1
H53 H 0.7488 0.4001 0.3334 0.060 Uiso 1 1 calc R D 1
C54 C 0.75022(10) 0.2587(3) 0.37640(17) 0.0510(9) Uani 1 1 d . D 1
H54 H 0.7737 0.2701 0.3996 0.061 Uiso 1 1 calc R D 1
C55 C 0.73060(10) 0.1649(3) 0.38199(17) 0.0542(10) Uani 1 1 d . D 1
H55 H 0.7407 0.1127 0.4095 0.065 Uiso 1 1 calc R D 1
C56 C 0.69579(9) 0.1456(3) 0.34741(16) 0.0435(8) Uani 1 1 d . D 1
H56 H 0.6826 0.0810 0.3519 0.052 Uiso 1 1 calc R D 1
C61 C 0.62877(9) 0.0641(2) 0.25990(14) 0.0320(7) Uani 1 1 d . D 1
C62 C 0.59888(11) 0.0107(3) 0.29153(17) 0.0486(9) Uani 1 1 d . D 1
H62 H 0.5796 0.0489 0.3136 0.058 Uiso 1 1 calc R D 1
C63 C 0.59730(13) -0.0993(3) 0.29074(19) 0.0628(11) Uani 1 1 d . D 1
H63 H 0.5772 -0.1347 0.3126 0.075 Uiso 1 1 calc R D 1
C64 C 0.62524(15) -0.1560(3) 0.2579(2) 0.0679(13) Uani 1 1 d . D 1
H64 H 0.6240 -0.2298 0.2572 0.082 Uiso 1 1 calc R D 1
C65 C 0.65490(14) -0.1048(3) 0.2261(2) 0.0710(13) Uani 1 1 d . D 1
H65 H 0.6742 -0.1435 0.2044 0.085 Uiso 1 1 calc R D 1
C66 C 0.65620(12) 0.0056(3) 0.22628(17) 0.0523(10) Uani 1 1 d . D 1
H66 H 0.6759 0.0404 0.2033 0.063 Uiso 1 1 calc R D 1
C71 C 0.63338(8) 0.5479(2) 0.09505(14) 0.0285(6) Uani 1 1 d . D 1
C72 C 0.62680(9) 0.6557(2) 0.10585(15) 0.0363(7) Uani 1 1 d . D 1
H72 H 0.6108 0.6773 0.1399 0.044 Uiso 1 1 calc R D 1
C73 C 0.64404(11) 0.7306(2) 0.06591(18) 0.0475(9) Uani 1 1 d . D 1
H73 H 0.6394 0.8025 0.0729 0.057 Uiso 1 1 calc R D 1
C74 C 0.66802(10) 0.6994(3) 0.01592(17) 0.0479(9) Uani 1 1 d . D 1
H74 H 0.6800 0.7501 -0.0102 0.058 Uiso 1 1 calc R D 1
C75 C 0.67411(9) 0.5943(3) 0.00476(15) 0.0435(8) Uani 1 1 d . D 1
H75 H 0.6898 0.5734 -0.0297 0.052 Uiso 1 1 calc R D 1
C76 C 0.65733(9) 0.5185(2) 0.04391(14) 0.0349(7) Uani 1 1 d . D 1
H76 H 0.6621 0.4469 0.0360 0.042 Uiso 1 1 calc R D 1
C81 C 0.64565(9) 0.5270(2) 0.24711(14) 0.0316(7) Uani 1 1 d . D 1
C82 C 0.68271(9) 0.5623(2) 0.22628(15) 0.0396(8) Uani 1 1 d . D 1
H82 H 0.6899 0.5515 0.1834 0.048 Uiso 1 1 calc R D 1
C83 C 0.70886(11) 0.6125(3) 0.26737(19) 0.0556(10) Uani 1 1 d . D 1
H83 H 0.7333 0.6360 0.2522 0.067 Uiso 1 1 calc R D 1
C84 C 0.69895(14) 0.6282(3) 0.3314(2) 0.0716(13) Uani 1 1 d . D 1
H84 H 0.7166 0.6619 0.3596 0.086 Uiso 1 1 calc R D 1
C85 C 0.66264(13) 0.5933(3) 0.35276(18) 0.0629(11) Uani 1 1 d . D 1
H85 H 0.6559 0.6027 0.3959 0.076 Uiso 1 1 calc R D 1
C86 C 0.63644(11) 0.5450(2) 0.31166(16) 0.0431(8) Uani 1 1 d . D 1
H86 H 0.6118 0.5235 0.3271 0.052 Uiso 1 1 calc R D 1
O1 O 0.71544(6) 0.3052(2) 0.14237(12) 0.0558(7) Uani 1 1 d . D 1
O3 O 0.56520(5) 0.33714(14) 0.15509(9) 0.0301(5) Uani 1 1 d . D 1
P1 P 0.61640(2) 0.19162(6) 0.07696(4) 0.02535(16) Uani 1 1 d . D 1
P2 P 0.63386(2) 0.20809(6) 0.26060(3) 0.02494(16) Uani 1 1 d . D 1
Ru1 Ru 0.628102(7) 0.306028(17) 0.164305(11) 0.02386(7) Uani 1 1 d . D 1
H5 H 0.5877 0.4637 0.2248 0.029 Uiso 1 1 d . E 1

loop_
_atom_site_aniso_label
_atom_site_aniso_U_11
_atom_site_aniso_U_22
_atom_site_aniso_U_33
_atom_site_aniso_U_23
_atom_site_aniso_U_13
_atom_site_aniso_U_12
C100 0.095(6) 0.038(3) 0.144(8) 0.000 -0.057(5) 0.000
C200 0.055(3) 0.129(5) 0.084(4) -0.025(3) -0.008(3) 0.050(3)
C300 0.052(3) 0.092(4) 0.086(4) 0.031(3) -0.002(2) 0.001(3)
C400 0.060(4) 0.062(4) 0.113(6) 0.000 -0.029(4) 0.000
C1 0.0294(16) 0.0357(16) 0.0322(16) -0.0001(14) 0.0000(13) -0.0022(14)
C3 0.0231(14) 0.0221(14) 0.0333(16) -0.0005(12) 0.0018(12) 0.0030(12)
C4 0.0231(14) 0.0230(14) 0.0331(16) 0.0004(12) 0.0017(12) 0.0013(12)
C5 0.0270(15) 0.0227(14) 0.0331(16) -0.0017(12) 0.0010(13) 0.0012(12)
C11 0.0288(15) 0.0260(14) 0.0296(16) 0.0003(12) -0.0018(13) 0.0010(12)
C12 0.0210(14) 0.0267(14) 0.0308(16) -0.0005(12) -0.0023(12) -0.0023(12)
C13 0.0302(16) 0.0269(15) 0.0418(18) -0.0013(13) -0.0068(14) 0.0025(13)
C14 0.0400(18) 0.0384(17) 0.0353(18) 0.0089(15) -0.0113(14) 0.0019(15)
C15 0.057(2) 0.0404(18) 0.0327(17) -0.0032(15) -0.0166(16) 0.0021(17)
C16 0.054(2) 0.0289(16) 0.0362(18) -0.0053(14) -0.0094(16) 0.0021(15)
C21 0.0408(18) 0.0251(15) 0.0380(18) 0.0002(14) -0.0097(15) -0.0015(14)
C22 0.048(2) 0.042(2) 0.072(3) -0.0028(19) 0.006(2) -0.0152(18)
C23 0.061(3) 0.059(3) 0.105(4) 0.017(3) 0.012(3) -0.027(2)
C24 0.075(3) 0.053(3) 0.117(4) 0.021(3) -0.025(3) -0.037(2)
C25 0.119(4) 0.045(2) 0.092(4) -0.014(2) -0.022(3) -0.036(3)
C26 0.082(3) 0.043(2) 0.062(3) -0.0110(19) -0.001(2) -0.018(2)
C31 0.0371(17) 0.0258(15) 0.0344(17) -0.0066(13) 0.0003(14) 0.0053(13)
C32 0.069(3) 0.076(3) 0.050(2) 0.017(2) 0.016(2) 0.038(2)
C33 0.074(3) 0.077(3) 0.066(3) 0.006(2) 0.011(2) 0.050(2)
C34 0.051(2) 0.045(2) 0.117(4) 0.004(2) 0.033(3) 0.0140(19)
C35 0.103(4) 0.091(3) 0.199(7) 0.085(4) 0.110(4) 0.055(3)
C36 0.088(3) 0.060(2) 0.146(5) 0.058(3) 0.081(3) 0.047(2)
C41 0.0247(15) 0.0277(14) 0.0299(16) 0.0041(13) -0.0008(12) 0.0004(12)
C42 0.0244(16) 0.064(2) 0.0324(18) 0.0047(16) -0.0051(13) 0.0011(16)
C43 0.0201(15) 0.064(2) 0.049(2) 0.0078(18) 0.0012(14) 0.0054(15)
C44 0.0340(18) 0.0484(19) 0.046(2) -0.0029(17) 0.0129(15) 0.0082(16)
C45 0.039(2) 0.085(3) 0.0384(19) -0.020(2) 0.0014(16) 0.013(2)
C46 0.0266(16) 0.060(2) 0.0372(18) -0.0113(16) -0.0035(14) 0.0094(15)
C51 0.0199(14) 0.0365(16) 0.0285(15) 0.0009(13) -0.0007(12) 0.0077(12)
C52 0.0299(16) 0.0458(19) 0.0441(19) 0.0042(16) -0.0134(14) 0.0020(15)
C53 0.0339(18) 0.059(2) 0.057(2) -0.0055(18) -0.0162(17) -0.0013(17)
C54 0.0298(18) 0.079(3) 0.044(2) -0.002(2) -0.0130(16) 0.0079(19)
C55 0.0337(19) 0.080(3) 0.048(2) 0.022(2) -0.0127(17) 0.0152(19)
C56 0.0318(18) 0.052(2) 0.047(2) 0.0124(17) -0.0015(15) 0.0075(16)
C61 0.0424(18) 0.0278(15) 0.0258(16) 0.0013(13) -0.0040(14) -0.0016(14)
C62 0.056(2) 0.0381(19) 0.051(2) 0.0023(17) 0.0031(18) -0.0061(17)
C63 0.083(3) 0.041(2) 0.065(3) 0.014(2) 0.002(2) -0.021(2)
C64 0.109(4) 0.0245(18) 0.070(3) 0.0011(19) -0.009(3) -0.005(2)
C65 0.098(3) 0.039(2) 0.076(3) -0.007(2) 0.021(3) 0.015(2)
C66 0.069(3) 0.0379(18) 0.050(2) 0.0002(17) 0.020(2) 0.0005(18)
C71 0.0281(15) 0.0268(14) 0.0304(16) 0.0060(13) -0.0025(13) -0.0029(12)
C72 0.0397(18) 0.0337(16) 0.0355(17) -0.0014(14) -0.0034(15) -0.0060(14)
C73 0.054(2) 0.0296(17) 0.059(2) 0.0103(17) -0.0203(19) -0.0152(16)
C74 0.046(2) 0.056(2) 0.042(2) 0.0223(18) -0.0184(17) -0.0215(18)
C75 0.0335(18) 0.066(2) 0.0310(18) 0.0076(17) -0.0012(14) -0.0103(17)
C76 0.0322(17) 0.0370(17) 0.0354(17) 0.0031(14) 0.0004(14) -0.0051(14)
C81 0.0384(18) 0.0245(14) 0.0320(17) -0.0007(13) -0.0024(14) -0.0021(13)
C82 0.0418(19) 0.0424(18) 0.0345(18) 0.0012(15) -0.0063(15) -0.0045(15)
C83 0.048(2) 0.060(2) 0.059(3) 0.015(2) -0.0136(19) -0.0232(19)
C84 0.084(3) 0.066(3) 0.064(3) -0.018(2) -0.027(3) -0.028(2)
C85 0.087(3) 0.065(3) 0.036(2) -0.0216(19) -0.008(2) -0.003(2)
C86 0.053(2) 0.0390(18) 0.0377(19) -0.0031(15) -0.0013(17) -0.0026(17)
O1 0.0242(12) 0.0832(18) 0.0601(16) -0.0078(14) 0.0063(11) 0.0032(12)
O3 0.0219(10) 0.0326(11) 0.0359(12) 0.0069(9) 0.0037(9) -0.0011(8)
P1 0.0257(4) 0.0212(3) 0.0291(4) -0.0007(3) -0.0037(3) 0.0039(3)
P2 0.0201(3) 0.0290(4) 0.0257(4) 0.0031(3) -0.0012(3) -0.0001(3)
Ru1 0.02346(12) 0.02261(11) 0.02553(12) 0.00055(10) 0.00075(8) -0.00152(10)

loop_
_atom_type_symbol
_atom_type_description
_atom_type_scat_dispersion_real
_atom_type_scat_dispersion_imag
_atom_type_scat_source
C C 0.0033 0.0016 'International Tables Vol C Tables 4.2.6.8 and 6.1.1.4'
H H 0 0 'International Tables Vol C Tables 4.2.6.8 and 6.1.1.4'
O O 0.0106 0.006 'International Tables Vol C Tables 4.2.6.8 and 6.1.1.4'
P P 0.1023 0.0942 'International Tables Vol C Tables 4.2.6.8 and 6.1.1.4'
Ru Ru -1.2594 0.8363 'International Tables Vol C Tables 4.2.6.8 and 6.1.1.4'

loop_
_geom_angle_atom_site_label_1
_geom_angle_atom_site_label_2
_geom_angle_atom_site_label_3
_geom_angle
_geom_angle_site_symmetry_1
_geom_angle_site_symmetry_3
O1 C1 Ru1 177.2(3) . .
O3 C3 C4 117.0(2) . .
O3 C3 C12 116.9(2) . .
C4 C3 C12 126.1(2) . .
O3 C3 Ru1 73.59(14) . .
C4 C3 Ru1 74.03(16) . .
C12 C3 Ru1 120.94(18) . .
C3 C4 C5 113.2(2) . .
C3 C4 C71 121.6(3) . .
C5 C4 C71 125.2(2) . .
C3 C4 Ru1 67.52(14) . .
C5 C4 Ru1 72.05(15) . .
C71 C4 Ru1 130.67(19) . .
C4 C5 C81 125.8(2) . .
C4 C5 Ru1 69.73(15) . .
C81 C5 Ru1 125.54(19) . .
C4 C5 H5 105.000 . .
C81 C5 H5 116.000 . .
Ru1 C5 H5 106.000 . .
C12 C11 C16 119.5(3) . .
C12 C11 P1 115.8(2) . .
C16 C11 P1 124.7(2) . .
C13 C12 C11 120.1(3) . .
C13 C12 C3 123.3(2) . .
C11 C12 C3 116.3(2) . .
C12 C13 C14 119.7(3) . .
C12 C13 H13 120.2 . .
C14 C13 H13 120.2 . .
C15 C14 C13 120.3(3) . .
C15 C14 H14 119.9 . .
C13 C14 H14 119.9 . .
C14 C15 C16 120.2(3) . .
C14 C15 H15 119.9 . .
C16 C15 H15 119.9 . .
C15 C16 C11 120.3(3) . .
C15 C16 H16 119.9 . .
C11 C16 H16 119.9 . .
C22 C21 C26 117.5(3) . .
C22 C21 P1 119.0(2) . .
C26 C21 P1 123.0(3) . .
C21 C22 C23 122.0(4) . .
C21 C22 H22 119.0 . .
C23 C22 H22 119.0 . .
C24 C23 C22 119.8(4) . .
C24 C23 H23 120.1 . .
C22 C23 H23 120.1 . .
C23 C24 C25 120.4(4) . .
C23 C24 H24 119.8 . .
C25 C24 H24 119.8 . .
C24 C25 C26 120.1(4) . .
C24 C25 H25 120.0 . .
C26 C25 H25 120.0 . .
C21 C26 C25 120.2(4) . .
C21 C26 H26 119.9 . .
C25 C26 H26 119.9 . .
C36 C31 C32 117.5(3) . .
C36 C31 P1 122.3(2) . .
C32 C31 P1 119.7(3) . .
C31 C32 C33 120.0(4) . .
C31 C32 H32 120.0 . .
C33 C32 H32 120.0 . .
C34 C33 C32 121.1(4) . .
C34 C33 H33 119.5 . .
C32 C33 H33 119.5 . .
C35 C34 C33 119.4(4) . .
C35 C34 H34 120.3 . .
C33 C34 H34 120.3 . .
C34 C35 C36 120.7(4) . .
C34 C35 H35 119.7 . .
C36 C35 H35 119.7 . .
C31 C36 C35 121.3(4) . .
C31 C36 H36 119.3 . .
C35 C36 H36 119.3 . .
C46 C41 C42 117.8(3) . .
C46 C41 P2 123.0(2) . .
C42 C41 P2 119.2(2) . .
C41 C42 C43 120.8(3) . .
C41 C42 H42 119.6 . .
C43 C42 H42 119.6 . .
C44 C43 C42 120.5(3) . .
C44 C43 H43 119.8 . .
C42 C43 H43 119.8 . .
C43 C44 C45 119.4(3) . .
C43 C44 H44 120.3 . .
C45 C44 H44 120.3 . .
C44 C45 C46 120.6(3) . .
C44 C45 H45 119.7 . .
C46 C45 H45 119.7 . .
C41 C46 C45 120.7(3) . .
C41 C46 H46 119.6 . .
C45 C46 H46 119.6 . .
C52 C51 C56 117.4(3) . .
C52 C51 P2 119.1(2) . .
C56 C51 P2 123.4(2) . .
C53 C52 C51 121.6(3) . .
C53 C52 H52 119.2 . .
C51 C52 H52 119.2 . .
C54 C53 C52 120.2(3) . .
C54 C53 H53 119.9 . .
C52 C53 H53 119.9 . .
C53 C54 C55 119.8(3) . .
C53 C54 H54 120.1 . .
C55 C54 H54 120.1 . .
C54 C55 C56 121.1(3) . .
C54 C55 H55 119.4 . .
C56 C55 H55 119.4 . .
C55 C56 C51 119.9(3) . .
C55 C56 H56 120.1 . .
C51 C56 H56 120.1 . .
C66 C61 C62 118.3(3) . .
C66 C61 P2 118.3(2) . .
C62 C61 P2 123.4(2) . .
C61 C62 C63 120.6(4) . .
C61 C62 H62 119.7 . .
C63 C62 H62 119.7 . .
C64 C63 C62 120.0(4) . .
C64 C63 H63 120.0 . .
C62 C63 H63 120.0 . .
C65 C64 C63 120.3(3) . .
C65 C64 H64 119.9 . .
C63 C64 H64 119.9 . .
C64 C65 C66 119.6(4) . .
C64 C65 H65 120.2 . .
C66 C65 H65 120.2 . .
C61 C66 C65 121.0(3) . .
C61 C66 H66 119.5 . .
C65 C66 H66 119.5 . .
C76 C71 C72 118.5(3) . .
C76 C71 C4 123.8(3) . .
C72 C71 C4 117.7(3) . .
C73 C72 C71 120.0(3) . .
C73 C72 H72 120.0 . .
C71 C72 H72 120.0 . .
C74 C73 C72 120.4(3) . .
C74 C73 H73 119.8 . .
C72 C73 H73 119.8 . .
C75 C74 C73 119.8(3) . .
C75 C74 H74 120.1 . .
C73 C74 H74 120.1 . .
C74 C75 C76 120.8(3) . .
C74 C75 H75 119.6 . .
C76 C75 H75 119.6 . .
C75 C76 C71 120.6(3) . .
C75 C76 H76 119.7 . .
C71 C76 H76 119.7 . .
C86 C81 C82 116.9(3) . .
C86 C81 C5 117.7(3) . .
C82 C81 C5 125.2(3) . .
C83 C82 C81 121.6(3) . .
C83 C82 H82 119.2 . .
C81 C82 H82 119.2 . .
C82 C83 C84 120.0(3) . .
C82 C83 H83 120.0 . .
C84 C83 H83 120.0 . .
C85 C84 C83 119.0(3) . .
C85 C84 H84 120.5 . .
C83 C84 H84 120.5 . .
C86 C85 C84 120.9(4) . .
C86 C85 H85 119.5 . .
C84 C85 H85 119.5 . .
C85 C86 C81 121.5(3) . .
C85 C86 H86 119.2 . .
C81 C86 H86 119.2 . .
C3 O3 Ru1 70.20(14) . .
C31 P1 C21 104.69(14) . .
C31 P1 C11 106.12(14) . .
C21 P1 C11 99.92(13) . .
C31 P1 Ru1 117.60(10) . .
C21 P1 Ru1 122.80(11) . .
C11 P1 Ru1 103.03(9) . .
C61 P2 C41 102.99(13) . .
C61 P2 C51 100.82(13) . .
C41 P2 C51 102.95(13) . .
C61 P2 Ru1 120.58(10) . .
C41 P2 Ru1 111.03(9) . .
C51 P2 Ru1 116.27(9) . .
C1 Ru1 C3 127.61(12) . .
C1 Ru1 O3 163.79(10) . .
C3 Ru1 O3 36.21(8) . .
C1 Ru1 C4 101.86(12) . .
C3 Ru1 C4 38.45(10) . .
O3 Ru1 C4 65.15(9) . .
C1 Ru1 C5 103.47(12) . .
C3 Ru1 C5 66.97(10) . .
O3 Ru1 C5 72.78(9) . .
C4 Ru1 C5 38.22(10) . .
C1 Ru1 P1 92.80(9) . .
C3 Ru1 P1 80.04(8) . .
O3 Ru1 P1 83.49(5) . .
C4 Ru1 P1 110.42(8) . .
C5 Ru1 P1 146.71(8) . .
C1 Ru1 P2 92.07(9) . .
C3 Ru1 P2 139.28(8) . .
O3 Ru1 P2 104.03(5) . .
C4 Ru1 P2 136.20(8) . .
C5 Ru1 P2 98.29(8) . .
P1 Ru1 P2 110.10(3) . .
C200 C100 C200 115.3(6) . 2
C200 C100 H100 122.0 . .
C200 C100 H100 122.0 2 .
C300 C200 C100 119.7(5) . .
C300 C200 H200 120.1 . .
C100 C200 H200 120.1 . .
C400 C300 C200 120.7(5) . .
C400 C300 H300 119.6 . .
C200 C300 H300 119.6 . .
C300 C400 C300 123.7(7) 2 .
C300 C400 H400 118.0 2 .
C300 C400 H400 118.0 . .

loop_
_geom_bond_atom_site_label_1
_geom_bond_atom_site_label_2
_geom_bond_distance
_geom_bond_site_symmetry_2
C1 O1 1.154(3) .
C1 Ru1 1.824(3) .
C3 O3 1.329(3) .
C3 C4 1.424(4) .
C3 C12 1.501(4) .
C3 Ru1 2.116(3) .
C4 C5 1.452(4) .
C4 C71 1.491(4) .
C4 Ru1 2.202(3) .
C5 C81 1.474(4) .
C5 Ru1 2.233(3) .
C5 H5 1.0500 .
C11 C12 1.383(4) .
C11 C16 1.385(4) .
C11 P1 1.845(3) .
C12 C13 1.379(4) .
C13 C14 1.387(4) .
C13 H13 0.9300 .
C14 C15 1.367(4) .
C14 H14 0.9300 .
C15 C16 1.375(4) .
C15 H15 0.9300 .
C16 H16 0.9300 .
C21 C22 1.371(4) .
C21 C26 1.391(4) .
C21 P1 1.824(3) .
C22 C23 1.374(5) .
C22 H22 0.9300 .
C23 C24 1.354(6) .
C23 H23 0.9300 .
C24 C25 1.359(6) .
C24 H24 0.9300 .
C25 C26 1.392(5) .
C25 H25 0.9300 .
C26 H26 0.9300 .
C31 C36 1.334(5) .
C31 C32 1.375(4) .
C31 P1 1.817(3) .
C32 C33 1.386(5) .
C32 H32 0.9300 .
C33 C34 1.336(5) .
C33 H33 0.9300 .
C34 C35 1.314(5) .
C34 H34 0.9300 .
C35 C36 1.400(5) .
C35 H35 0.9300 .
C36 H36 0.9300 .
C41 C46 1.365(4) .
C41 C42 1.385(4) .
C41 P2 1.827(3) .
C42 C43 1.387(4) .
C42 H42 0.9300 .
C43 C44 1.349(5) .
C43 H43 0.9300 .
C44 C45 1.361(4) .
C44 H44 0.9300 .
C45 C46 1.390(4) .
C45 H45 0.9300 .
C46 H46 0.9300 .
C51 C52 1.383(4) .
C51 C56 1.395(4) .
C51 P2 1.829(3) .
C52 C53 1.378(4) .
C52 H52 0.9300 .
C53 C54 1.355(5) .
C53 H53 0.9300 .
C54 C55 1.357(5) .
C54 H54 0.9300 .
C55 C56 1.387(4) .
C55 H55 0.9300 .
C56 H56 0.9300 .
C61 C66 1.375(4) .
C61 C62 1.380(4) .
C61 P2 1.820(3) .
C62 C63 1.385(4) .
C62 H62 0.9300 .
C63 C64 1.366(5) .
C63 H63 0.9300 .
C64 C65 1.362(6) .
C64 H64 0.9300 .
C65 C66 1.389(4) .
C65 H65 0.9300 .
C66 H66 0.9300 .
C71 C76 1.386(4) .
C71 C72 1.392(4) .
C72 C73 1.385(4) .
C72 H72 0.9300 .
C73 C74 1.375(5) .
C73 H73 0.9300 .
C74 C75 1.358(4) .
C74 H74 0.9300 .
C75 C76 1.376(4) .
C75 H75 0.9300 .
C76 H76 0.9300 .
C81 C86 1.392(4) .
C81 C82 1.396(4) .
C82 C83 1.371(4) .
C82 H82 0.9300 .
C83 C84 1.383(5) .
C83 H83 0.9300 .
C84 C85 1.375(6) .
C84 H84 0.9300 .
C85 C86 1.361(5) .
C85 H85 0.9300 .
C86 H86 0.9300 .
O3 Ru1 2.1576(18) .
P1 Ru1 2.3398(8) .
P2 Ru1 2.3480(7) .
C100 C200 1.412(6) .
C100 C200 1.413(6) 2
C100 H100 0.9300 .
C200 C300 1.334(6) .
C200 H200 0.9300 .
C300 C400 1.284(5) .
C300 H300 0.9300 .
C400 C300 1.284(5) 2
C400 H400 0.9300 .
